data_4073960
loop_
_publ_author_name
'Begum, Noorjahan'
'Das, Uttam K.'
'Hassan, Manzur'
'Hogarth, Graeme'
'Kabir, Shariff E.'
'Nordlander, Ebbe'
'Rahman, Mohammad A.'
'Tocher, Derek A.'

_publ_section_title
;
 Chelate and Bridge Diphosphine Isomerization:&#x00A0; Triosmium and
 Triruthenium Clusters Containing
 1,1&#x2018;-Bis(diphenylphosphino)ferrocene (dppf)
;
_journal_issue 25
_journal_name_full Organometallics
_journal_page_first 6462
_journal_paper_doi 10.1021/om700759z
_journal_volume 26
_journal_year 2007
_chemical_formula_sum 'C45 H37 Fe O8 Os3 P2'
_chemical_formula_weight 1394.14
_chemical_name_systematic
;
 ?
;
_space_group_IT_number 14
_symmetry_cell_setting monoclinic
_symmetry_space_group_name_Hall '-P 2yn'
_symmetry_space_group_name_H-M 'P 1 21/n 1'
_atom_sites_solution_hydrogens geom
_atom_sites_solution_primary heavy
_atom_sites_solution_secondary difmap
_audit_creation_method SHELXL-97
_cell_angle_alpha 90.00
_cell_angle_beta 105.9710(10)
_cell_angle_gamma 90.00
_cell_formula_units_Z 4
_cell_length_a 19.6709(12)
_cell_length_b 11.8123(7)
_cell_length_c 21.0066(13)
_cell_measurement_temperature 150(2)
_cell_volume 4692.7(5)
_computing_cell_refinement 'Bruker SAINT'
_computing_data_collection 'Bruker SMART'
_computing_data_reduction 'Bruker SAINT'
_computing_structure_refinement 'SHELXL-97 (Sheldrick, 1997)'
_computing_structure_solution 'SHELXS-97 (Sheldrick, 1990)'
_diffrn_ambient_temperature 150(2)
_diffrn_measured_fraction_theta_full 0.997
_diffrn_measured_fraction_theta_max 0.960
_diffrn_measurement_device_type 'Bruker SMART APEX CCD diffractometer'
_diffrn_measurement_method '\w rotation with narrow frames'
_diffrn_radiation_monochromator graphite
_diffrn_radiation_source 'fine-focus sealed tube'
_diffrn_radiation_type MoK\a
_diffrn_radiation_wavelength 0.71073
_diffrn_reflns_av_R_equivalents 0.0412
_diffrn_reflns_av_sigmaI/netI 0.0417
_diffrn_reflns_limit_h_max 26
_diffrn_reflns_limit_h_min -26
_diffrn_reflns_limit_k_max 15
_diffrn_reflns_limit_k_min -15
_diffrn_reflns_limit_l_max 28
_diffrn_reflns_limit_l_min -27
_diffrn_reflns_number 39840
_diffrn_reflns_theta_full 26.00
_diffrn_reflns_theta_max 28.29
_diffrn_reflns_theta_min 1.67
_diffrn_standards_number 0
_exptl_absorpt_coefficient_mu 8.516
_exptl_absorpt_correction_T_max 0.6754
_exptl_absorpt_correction_T_min 0.1142
_exptl_absorpt_correction_type multi-scan
_exptl_crystal_colour green
_exptl_crystal_density_diffrn 1.973
_exptl_crystal_density_method 'not measured'
_exptl_crystal_description plate
_exptl_crystal_F_000 2620
_exptl_crystal_size_max 0.45
_exptl_crystal_size_mid 0.24
_exptl_crystal_size_min 0.05
_refine_diff_density_max 1.854
_refine_diff_density_min -0.929
_refine_diff_density_rms 0.171
_refine_ls_extinction_method none
_refine_ls_goodness_of_fit_ref 1.013
_refine_ls_hydrogen_treatment refxyz
_refine_ls_matrix_type full
_refine_ls_number_parameters 567
_refine_ls_number_reflns 11178
_refine_ls_number_restraints 0
_refine_ls_restrained_S_all 1.013
_refine_ls_R_factor_all 0.0323
_refine_ls_R_factor_gt 0.0278
_refine_ls_shift/su_max 0.003
_refine_ls_shift/su_mean 0.000
_refine_ls_structure_factor_coef Fsqd
_refine_ls_weighting_details 'calc w=1/[\s^2^(Fo^2^)+(0.0336P)^2^+7.4150P] where P=(Fo^2^+2Fc^2^)/3'
_refine_ls_weighting_scheme calc
_refine_ls_wR_factor_gt 0.0704
_refine_ls_wR_factor_ref 0.0725
_reflns_number_gt 10032
_reflns_number_total 11178
_reflns_threshold_expression I>2\s(I)
_cod_data_source_file om700759z-file001.cif
_cod_data_source_block str0420
_cod_original_sg_symbol_H-M P2(1)/n
_cod_database_code 4073960

loop_
_symmetry_equiv_pos_as_xyz
'x, y, z'
'-x+1/2, y+1/2, -z+1/2'
'-x, -y, -z'
'x-1/2, -y-1/2, z-1/2'

loop_
_atom_site_label
_atom_site_type_symbol
_atom_site_fract_x
_atom_site_fract_y
_atom_site_fract_z
_atom_site_U_iso_or_equiv
_atom_site_adp_type
_atom_site_occupancy
_atom_site_symmetry_multiplicity
_atom_site_calc_flag
_atom_site_refinement_flags
Os1 Os 0.903057(8) 0.877005(12) 0.313329(7) 0.01640(5) Uani 1 1 d .
Os2 Os 0.933795(8) 0.876159(12) 0.194918(7) 0.01833(5) Uani 1 1 d .
Os3 Os 0.865834(8) 1.067314(12) 0.230246(7) 0.02102(5) Uani 1 1 d .
H1 H 0.888(3) 0.801(5) 0.236(3) 0.042(14) Uiso 1 1 d .
H2 H 0.982(3) 0.879(5) 0.290(3) 0.059(19) Uiso 1 1 d .
Fe1 Fe 1.01387(3) 0.53064(5) 0.29880(3) 0.02430(13) Uani 1 1 d .
P1 P 0.94958(5) 0.72927(8) 0.38594(5) 0.01677(19) Uani 1 1 d .
P2 P 0.98466(5) 0.71129(9) 0.16518(5) 0.0204(2) Uani 1 1 d .
C1 C 0.9515(2) 0.5878(3) 0.35409(19) 0.0206(8) Uani 1 1 d .
C2 C 0.9088(2) 0.5497(3) 0.2910(2) 0.0237(8) Uani 1 1 d .
H2A H 0.8747 0.5972 0.2574 0.028 Uiso 1 1 calc R
C3 C 0.9233(3) 0.4345(4) 0.2841(2) 0.0328(10) Uani 1 1 d .
H3A H 0.9020 0.3864 0.2445 0.039 Uiso 1 1 calc R
C4 C 0.9751(3) 0.3989(4) 0.3422(2) 0.0350(11) Uani 1 1 d .
H4A H 0.9961 0.3214 0.3505 0.042 Uiso 1 1 calc R
C5 C 0.9930(2) 0.4925(3) 0.3857(2) 0.0265(9) Uani 1 1 d .
H5A H 1.0279 0.4923 0.4304 0.032 Uiso 1 1 calc R
C6 C 1.0405(2) 0.6195(4) 0.2264(2) 0.0274(9) Uani 1 1 d .
C7 C 1.0816(2) 0.6565(4) 0.2899(2) 0.0289(9) Uani 1 1 d .
H7A H 1.0824 0.7351 0.3079 0.035 Uiso 1 1 calc R
C8 C 1.1206(3) 0.5627(5) 0.3236(3) 0.0406(12) Uani 1 1 d .
H8A H 1.1534 0.5635 0.3694 0.049 Uiso 1 1 calc R
C9 C 1.1038(3) 0.4677(5) 0.2816(3) 0.0442(13) Uani 1 1 d .
H9A H 1.1229 0.3895 0.2925 0.053 Uiso 1 1 calc R
C10 C 1.0543(3) 0.5019(4) 0.2208(2) 0.0352(11) Uani 1 1 d .
H10A H 1.0332 0.4524 0.1818 0.042 Uiso 1 1 calc R
C11 C 0.8137(2) 0.8618(4) 0.3277(2) 0.0267(9) Uani 1 1 d .
C12 C 0.9294(2) 0.9808(4) 0.3836(2) 0.0261(9) Uani 1 1 d .
O11 O 0.75779(17) 0.8507(3) 0.33329(18) 0.0396(8) Uani 1 1 d .
O12 O 0.94574(19) 1.0462(3) 0.42483(16) 0.0410(8) Uani 1 1 d .
C21 C 0.8712(2) 0.8866(4) 0.1097(2) 0.0279(9) Uani 1 1 d .
C22 C 0.9964(3) 0.9712(4) 0.1672(2) 0.0310(9) Uani 1 1 d .
O21 O 0.8314(2) 0.8961(3) 0.05903(16) 0.0426(9) Uani 1 1 d .
O22 O 1.0347(2) 1.0316(3) 0.15199(19) 0.0467(9) Uani 1 1 d .
C31 C 0.8181(2) 1.1506(4) 0.2836(2) 0.0317(10) Uani 1 1 d .
C32 C 0.7811(2) 0.9800(4) 0.1923(2) 0.0264(9) Uani 1 1 d .
C33 C 0.8574(3) 1.1612(4) 0.1538(2) 0.0351(10) Uani 1 1 d .
C34 C 0.9617(3) 1.1144(3) 0.2738(2) 0.0316(10) Uani 1 1 d .
O31 O 0.7860(2) 1.1946(3) 0.31390(18) 0.0449(9) Uani 1 1 d .
O32 O 0.73131(17) 0.9286(3) 0.17069(17) 0.0392(8) Uani 1 1 d .
O33 O 0.8517(2) 1.2156(3) 0.10846(19) 0.0553(11) Uani 1 1 d .
O34 O 1.01917(19) 1.1394(3) 0.2993(2) 0.0454(9) Uani 1 1 d .
C41 C 1.03885(19) 0.7527(3) 0.43882(19) 0.0203(8) Uani 1 1 d .
C42 C 1.0836(2) 0.8322(4) 0.4227(2) 0.0266(9) Uani 1 1 d .
H42A H 1.0671 0.8785 0.3845 0.032 Uiso 1 1 calc R
C43 C 1.1527(2) 0.8437(4) 0.4626(3) 0.0398(12) Uani 1 1 d .
H43A H 1.1835 0.8975 0.4515 0.048 Uiso 1 1 calc R
C44 C 1.1766(3) 0.7765(4) 0.5186(3) 0.0406(12) Uani 1 1 d .
H44A H 1.2240 0.7834 0.5452 0.049 Uiso 1 1 calc R
C45 C 1.1320(3) 0.7003(4) 0.5354(2) 0.0373(11) Uani 1 1 d .
H45A H 1.1485 0.6556 0.5742 0.045 Uiso 1 1 calc R
C46 C 1.0636(2) 0.6878(4) 0.4967(2) 0.0292(9) Uani 1 1 d .
H46A H 1.0330 0.6353 0.5092 0.035 Uiso 1 1 calc R
C51 C 0.9006(2) 0.7089(3) 0.44775(18) 0.0200(8) Uani 1 1 d .
C52 C 0.9054(2) 0.7894(4) 0.4971(2) 0.0321(10) Uani 1 1 d .
H52A H 0.9349 0.8537 0.4992 0.038 Uiso 1 1 calc R
C53 C 0.8678(3) 0.7764(5) 0.5428(2) 0.0392(11) Uani 1 1 d .
H53A H 0.8714 0.8317 0.5764 0.047 Uiso 1 1 calc R
C54 C 0.8247(3) 0.6831(5) 0.5402(2) 0.0421(12) Uani 1 1 d .
H54A H 0.7990 0.6740 0.5721 0.051 Uiso 1 1 calc R
C55 C 0.8190(3) 0.6033(4) 0.4912(2) 0.0365(11) Uani 1 1 d .
H55A H 0.7890 0.5395 0.4890 0.044 Uiso 1 1 calc R
C56 C 0.8568(2) 0.6161(4) 0.4453(2) 0.0263(9) Uani 1 1 d .
H56A H 0.8528 0.5609 0.4116 0.032 Uiso 1 1 calc R
C61 C 1.0429(2) 0.7521(4) 0.1143(2) 0.0263(9) Uani 1 1 d .
C62 C 1.1147(3) 0.7541(5) 0.1406(3) 0.0458(13) Uani 1 1 d .
H62A H 1.1354 0.7240 0.1834 0.055 Uiso 1 1 calc R
C63 C 1.1576(3) 0.8007(7) 0.1040(3) 0.0629(19) Uani 1 1 d .
H63A H 1.2074 0.8032 0.1228 0.075 Uiso 1 1 calc R
C64 C 1.1291(3) 0.8427(6) 0.0419(3) 0.0544(15) Uani 1 1 d .
H64A H 1.1588 0.8740 0.0176 0.065 Uiso 1 1 calc R
C65 C 1.0569(3) 0.8393(4) 0.0148(3) 0.0410(12) Uani 1 1 d .
H65A H 1.0366 0.8675 -0.0286 0.049 Uiso 1 1 calc R
C66 C 1.0139(3) 0.7947(4) 0.0511(2) 0.0334(10) Uani 1 1 d .
H66A H 0.9641 0.7934 0.0324 0.040 Uiso 1 1 calc R
C71 C 0.9241(2) 0.6114(3) 0.1120(2) 0.0243(8) Uani 1 1 d .
C72 C 0.9473(3) 0.5386(4) 0.0700(2) 0.0350(10) Uani 1 1 d .
H72A H 0.9947 0.5432 0.0674 0.042 Uiso 1 1 calc R
C73 C 0.9011(3) 0.4591(4) 0.0316(3) 0.0421(12) Uani 1 1 d .
H73A H 0.9170 0.4108 0.0025 0.051 Uiso 1 1 calc R
C74 C 0.8325(3) 0.4504(4) 0.0359(2) 0.0387(11) Uani 1 1 d .
H74A H 0.8015 0.3954 0.0103 0.046 Uiso 1 1 calc R
C75 C 0.8090(2) 0.5217(4) 0.0774(2) 0.0321(10) Uani 1 1 d .
H75A H 0.7618 0.5157 0.0803 0.039 Uiso 1 1 calc R
C76 C 0.8543(2) 0.6025(4) 0.1153(2) 0.0248(8) Uani 1 1 d .
H76A H 0.8376 0.6517 0.1434 0.030 Uiso 1 1 calc R
C81 C 0.3321(7) 0.695(2) 0.4021(6) 0.113(9) Uani 0.50 1 d P
H81A H 0.3686 0.6362 0.4162 0.170 Uiso 0.50 1 calc PR
H81B H 0.2954 0.6675 0.3635 0.170 Uiso 0.50 1 calc PR
H81C H 0.3110 0.7107 0.4383 0.170 Uiso 0.50 1 calc PR
C82 C 0.3624(11) 0.7924(14) 0.3856(7) 0.088(6) Uani 0.50 1 d P
H82A H 0.3850 0.7739 0.3502 0.106 Uiso 0.50 1 calc PR
H82B H 0.4001 0.8175 0.4247 0.106 Uiso 0.50 1 calc PR
C83 C 0.300(2) 0.913(3) 0.3567(11) 0.29(3) Uani 0.50 1 d P
H83A H 0.2810 0.9427 0.3927 0.349 Uiso 0.50 1 calc PR
H83B H 0.3221 0.9759 0.3385 0.349 Uiso 0.50 1 calc PR
C84 C 0.2590(8) 0.872(2) 0.3187(13) 0.149(13) Uani 0.50 1 d P
H84A H 0.2359 0.8106 0.3369 0.179 Uiso 0.50 1 calc PR
H84B H 0.2778 0.8418 0.2830 0.179 Uiso 0.50 1 calc PR
C85 C 0.2004(13) 0.9887(15) 0.2906(11) 0.142(12) Uani 0.50 1 d P
H85A H 0.1943 0.9851 0.2423 0.170 Uiso 0.50 1 calc PR
H85B H 0.1557 0.9579 0.2964 0.170 Uiso 0.50 1 calc PR
C86 C 0.1926(8) 1.085(3) 0.2977(10) 0.162(15) Uani 0.50 1 d P
H86A H 0.1451 1.1079 0.2720 0.243 Uiso 0.50 1 calc PR
H86B H 0.2279 1.1283 0.2825 0.243 Uiso 0.50 1 calc PR
H86C H 0.1985 1.1013 0.3447 0.243 Uiso 0.50 1 calc PR

loop_
_atom_site_aniso_label
_atom_site_aniso_U_11
_atom_site_aniso_U_22
_atom_site_aniso_U_33
_atom_site_aniso_U_23
_atom_site_aniso_U_13
_atom_site_aniso_U_12
Os1 0.01684(8) 0.01641(8) 0.01573(8) -0.00131(5) 0.00413(6) 0.00101(5)
Os2 0.02023(8) 0.01812(8) 0.01771(8) 0.00059(5) 0.00703(6) 0.00216(5)
Os3 0.02565(9) 0.01551(8) 0.02134(8) -0.00012(5) 0.00553(6) 0.00330(6)
Fe1 0.0295(3) 0.0235(3) 0.0220(3) 0.0027(2) 0.0105(2) 0.0080(2)
P1 0.0181(5) 0.0170(4) 0.0153(4) -0.0007(3) 0.0049(4) -0.0009(3)
P2 0.0218(5) 0.0220(5) 0.0198(5) 0.0008(4) 0.0097(4) 0.0041(4)
C1 0.0225(19) 0.0225(19) 0.0202(19) 0.0016(15) 0.0112(15) -0.0003(15)
C2 0.028(2) 0.0213(19) 0.024(2) -0.0016(15) 0.0096(16) -0.0008(16)
C3 0.047(3) 0.023(2) 0.031(2) -0.0080(17) 0.015(2) -0.0063(19)
C4 0.049(3) 0.022(2) 0.037(3) 0.0024(18) 0.017(2) 0.003(2)
C5 0.039(2) 0.023(2) 0.0188(19) 0.0050(15) 0.0114(17) 0.0045(17)
C6 0.029(2) 0.031(2) 0.026(2) 0.0063(17) 0.0137(18) 0.0100(17)
C7 0.019(2) 0.041(2) 0.027(2) 0.0057(18) 0.0070(16) 0.0037(18)
C8 0.029(2) 0.062(3) 0.033(3) 0.015(2) 0.012(2) 0.016(2)
C9 0.049(3) 0.051(3) 0.040(3) 0.016(2) 0.024(2) 0.030(3)
C10 0.048(3) 0.036(2) 0.029(2) 0.0068(19) 0.023(2) 0.022(2)
C11 0.022(2) 0.032(2) 0.026(2) -0.0054(17) 0.0063(17) 0.0006(17)
C12 0.030(2) 0.024(2) 0.0218(19) 0.0027(16) 0.0031(16) 0.0034(17)
O11 0.0269(18) 0.053(2) 0.042(2) -0.0025(16) 0.0146(15) 0.0014(15)
O12 0.055(2) 0.0328(17) 0.0300(17) -0.0142(14) 0.0027(16) -0.0019(16)
C21 0.032(2) 0.028(2) 0.026(2) 0.0012(16) 0.0117(18) 0.0067(17)
C22 0.039(3) 0.031(2) 0.026(2) 0.0009(18) 0.0140(19) 0.0001(19)
O21 0.046(2) 0.052(2) 0.0246(17) 0.0008(15) -0.0004(15) 0.0142(17)
O22 0.056(2) 0.0387(19) 0.054(2) 0.0027(17) 0.0298(19) -0.0159(17)
C31 0.034(2) 0.025(2) 0.031(2) -0.0006(18) 0.0026(19) 0.0057(18)
C32 0.032(2) 0.024(2) 0.0211(19) 0.0014(16) 0.0034(17) 0.0102(18)
C33 0.048(3) 0.025(2) 0.037(3) -0.0004(19) 0.018(2) 0.006(2)
C34 0.037(3) 0.0166(19) 0.042(3) -0.0069(17) 0.012(2) -0.0030(17)
O31 0.057(2) 0.043(2) 0.041(2) -0.0073(16) 0.0233(18) 0.0138(18)
O32 0.0303(17) 0.0338(18) 0.044(2) -0.0023(15) -0.0053(15) 0.0029(14)
O33 0.087(3) 0.047(2) 0.040(2) 0.0174(18) 0.031(2) 0.015(2)
O34 0.037(2) 0.0370(19) 0.060(2) -0.0162(17) 0.0092(18) -0.0097(15)
C41 0.0167(18) 0.0219(18) 0.0199(18) -0.0015(14) 0.0011(14) -0.0005(14)
C42 0.024(2) 0.028(2) 0.026(2) 0.0028(17) 0.0035(16) -0.0037(17)
C43 0.025(2) 0.042(3) 0.046(3) -0.003(2) 0.000(2) -0.013(2)
C44 0.025(2) 0.043(3) 0.042(3) -0.004(2) -0.011(2) 0.001(2)
C45 0.040(3) 0.030(2) 0.031(2) 0.0057(19) -0.010(2) 0.000(2)
C46 0.031(2) 0.025(2) 0.027(2) 0.0024(17) 0.0001(17) -0.0047(17)
C51 0.0192(18) 0.0249(19) 0.0165(17) 0.0021(14) 0.0059(14) -0.0019(15)
C52 0.037(2) 0.035(2) 0.026(2) -0.0084(18) 0.0137(19) -0.006(2)
C53 0.043(3) 0.048(3) 0.031(2) -0.012(2) 0.018(2) -0.001(2)
C54 0.032(3) 0.067(4) 0.035(3) 0.005(2) 0.020(2) 0.003(2)
C55 0.031(2) 0.044(3) 0.039(3) -0.001(2) 0.018(2) -0.010(2)
C56 0.026(2) 0.030(2) 0.025(2) -0.0003(16) 0.0105(17) -0.0048(16)
C61 0.028(2) 0.032(2) 0.024(2) -0.0019(16) 0.0157(17) 0.0027(17)
C62 0.031(3) 0.080(4) 0.031(3) 0.010(3) 0.017(2) 0.002(3)
C63 0.031(3) 0.118(6) 0.047(3) 0.007(4) 0.023(2) -0.015(3)
C64 0.058(4) 0.072(4) 0.046(3) 0.001(3) 0.035(3) -0.014(3)
C65 0.058(3) 0.042(3) 0.031(2) 0.009(2) 0.025(2) 0.003(2)
C66 0.036(3) 0.040(3) 0.027(2) 0.0070(19) 0.0143(19) 0.006(2)
C71 0.029(2) 0.023(2) 0.022(2) 0.0025(15) 0.0089(17) 0.0017(16)
C72 0.043(3) 0.032(2) 0.035(2) -0.0062(19) 0.018(2) 0.001(2)
C73 0.065(4) 0.028(2) 0.036(3) -0.010(2) 0.018(2) -0.002(2)
C74 0.051(3) 0.027(2) 0.033(2) -0.0022(19) 0.002(2) -0.008(2)
C75 0.031(2) 0.032(2) 0.033(2) 0.0051(19) 0.0086(19) -0.0019(19)
C76 0.029(2) 0.026(2) 0.021(2) 0.0060(16) 0.0102(17) 0.0037(17)
C81 0.034(7) 0.29(3) 0.016(5) 0.021(10) 0.012(5) 0.017(11)
C82 0.152(17) 0.069(10) 0.032(7) 0.015(6) 0.004(9) 0.028(11)
C83 0.54(6) 0.31(4) 0.112(17) -0.16(2) 0.24(3) -0.37(5)
C84 0.041(9) 0.20(2) 0.22(3) -0.15(2) 0.059(13) -0.040(11)
C85 0.17(2) 0.067(11) 0.111(15) -0.030(10) -0.094(15) 0.028(12)
C86 0.022(7) 0.36(4) 0.099(15) -0.12(2) 0.015(8) -0.012(14)

loop_
_atom_type_symbol
_atom_type_description
_atom_type_scat_dispersion_real
_atom_type_scat_dispersion_imag
_atom_type_scat_source
C C 0.0033 0.0016 'International Tables Vol C Tables 4.2.6.8 and 6.1.1.4'
H H 0.0000 0.0000 'International Tables Vol C Tables 4.2.6.8 and 6.1.1.4'
O O 0.0106 0.0060 'International Tables Vol C Tables 4.2.6.8 and 6.1.1.4'
P P 0.1023 0.0942 'International Tables Vol C Tables 4.2.6.8 and 6.1.1.4'
Fe Fe 0.3463 0.8444 'International Tables Vol C Tables 4.2.6.8 and 6.1.1.4'
Os Os -1.2165 7.6030 'International Tables Vol C Tables 4.2.6.8 and 6.1.1.4'

loop_
_geom_angle_atom_site_label_1
_geom_angle_atom_site_label_2
_geom_angle_atom_site_label_3
_geom_angle
C11 Os1 C12 90.21(19)
C11 Os1 P1 92.26(14)
C12 Os1 P1 90.06(12)
C11 Os1 Os2 127.08(13)
C12 Os1 Os2 129.71(13)
P1 Os1 Os2 116.74(2)
C11 Os1 Os3 94.65(14)
C12 Os1 Os3 86.22(12)
P1 Os1 Os3 172.16(2)
Os2 Os1 Os3 61.378(6)
C22 Os2 C21 88.8(2)
C22 Os2 P2 92.86(14)
C21 Os2 P2 90.96(13)
C22 Os2 Os1 127.81(14)
C21 Os2 Os1 128.30(14)
P2 Os2 Os1 117.68(3)
C22 Os2 Os3 90.08(14)
C21 Os2 Os3 87.94(13)
P2 Os2 Os3 176.84(3)
Os1 Os2 Os3 61.050(5)
C33 Os3 C31 104.4(2)
C33 Os3 C32 95.5(2)
C31 Os3 C32 90.57(19)
C33 Os3 C34 94.5(2)
C31 Os3 C34 98.4(2)
C32 Os3 C34 164.47(17)
C33 Os3 Os1 157.96(14)
C31 Os3 Os1 97.65(14)
C32 Os3 Os1 82.95(12)
C34 Os3 Os1 83.31(13)
C33 Os3 Os2 100.39(14)
C31 Os3 Os2 154.94(14)
C32 Os3 Os2 83.20(12)
C34 Os3 Os2 83.34(13)
Os1 Os3 Os2 57.572(6)
C1 Fe1 C5 41.69(16)
C1 Fe1 C6 125.39(16)
C5 Fe1 C6 161.08(18)
C1 Fe1 C10 161.77(17)
C5 Fe1 C10 155.10(17)
C6 Fe1 C10 41.06(18)
C1 Fe1 C7 108.91(18)
C5 Fe1 C7 122.95(18)
C6 Fe1 C7 40.94(18)
C10 Fe1 C7 68.8(2)
C1 Fe1 C2 41.27(16)
C5 Fe1 C2 69.25(17)
C6 Fe1 C2 110.30(17)
C10 Fe1 C2 124.38(19)
C7 Fe1 C2 125.78(17)
C1 Fe1 C9 156.26(19)
C5 Fe1 C9 118.57(18)
C6 Fe1 C9 68.94(18)
C10 Fe1 C9 41.19(19)
C7 Fe1 C9 68.2(2)
C2 Fe1 C9 159.1(2)
C1 Fe1 C8 122.16(19)
C5 Fe1 C8 105.00(19)
C6 Fe1 C8 68.78(19)
C10 Fe1 C8 68.7(2)
C7 Fe1 C8 40.64(18)
C2 Fe1 C8 160.4(2)
C9 Fe1 C8 40.2(2)
C1 Fe1 C4 68.92(18)
C5 Fe1 C4 40.57(18)
C6 Fe1 C4 158.07(19)
C10 Fe1 C4 120.4(2)
C7 Fe1 C4 157.72(19)
C2 Fe1 C4 68.15(18)
C9 Fe1 C4 104.4(2)
C8 Fe1 C4 120.4(2)
C1 Fe1 C3 68.57(17)
C5 Fe1 C3 68.41(18)
C6 Fe1 C3 124.24(19)
C10 Fe1 C3 107.5(2)
C7 Fe1 C3 161.21(18)
C2 Fe1 C3 40.10(17)
C9 Fe1 C3 121.9(2)
C8 Fe1 C3 156.8(2)
C4 Fe1 C3 40.38(19)
C1 P1 C41 104.60(18)
C1 P1 C51 102.11(18)
C41 P1 C51 101.21(18)
C1 P1 Os1 119.65(13)
C41 P1 Os1 115.07(13)
C51 P1 Os1 111.92(13)
C6 P2 C71 102.4(2)
C6 P2 C61 102.6(2)
C71 P2 C61 102.8(2)
C6 P2 Os2 121.87(15)
C71 P2 Os2 116.40(14)
C61 P2 Os2 108.49(14)
C2 C1 C5 107.1(3)
C2 C1 P1 124.6(3)
C5 C1 P1 128.3(3)
C2 C1 Fe1 70.0(2)
C5 C1 Fe1 69.3(2)
P1 C1 Fe1 126.8(2)
C3 C2 C1 108.3(4)
C3 C2 Fe1 70.8(3)
C1 C2 Fe1 68.7(2)
C2 C3 C4 108.4(4)
C2 C3 Fe1 69.1(3)
C4 C3 Fe1 69.4(3)
C5 C4 C3 108.4(4)
C5 C4 Fe1 68.8(3)
C3 C4 Fe1 70.2(3)
C4 C5 C1 107.7(4)
C4 C5 Fe1 70.7(3)
C1 C5 Fe1 69.0(2)
C7 C6 C10 107.7(4)
C7 C6 P2 124.0(3)
C10 C6 P2 128.2(4)
C7 C6 Fe1 69.8(3)
C10 C6 Fe1 69.6(2)
P2 C6 Fe1 127.7(2)
C6 C7 C8 108.4(4)
C6 C7 Fe1 69.2(3)
C8 C7 Fe1 70.3(3)
C9 C8 C7 107.9(4)
C9 C8 Fe1 69.4(3)
C7 C8 Fe1 69.1(3)
C8 C9 C10 108.5(4)
C8 C9 Fe1 70.4(3)
C10 C9 Fe1 69.2(3)
C6 C10 C9 107.4(4)
C6 C10 Fe1 69.3(2)
C9 C10 Fe1 69.6(3)
O11 C11 Os1 176.5(4)
O12 C12 Os1 177.9(4)
O21 C21 Os2 177.0(4)
O22 C22 Os2 177.7(4)
O31 C31 Os3 175.1(4)
O32 C32 Os3 179.2(4)
O33 C33 Os3 179.1(5)
O34 C34 Os3 178.1(4)
C42 C41 C46 119.1(4)
C42 C41 P1 121.5(3)
C46 C41 P1 119.4(3)
C41 C42 C43 119.8(4)
C44 C43 C42 120.0(5)
C45 C44 C43 120.2(4)
C44 C45 C46 120.6(4)
C45 C46 C41 120.2(4)
C56 C51 C52 118.8(4)
C56 C51 P1 121.3(3)
C52 C51 P1 119.8(3)
C53 C52 C51 120.4(4)
C52 C53 C54 120.3(5)
C55 C54 C53 119.9(4)
C54 C55 C56 119.9(5)
C51 C56 C55 120.7(4)
C62 C61 C66 119.1(4)
C62 C61 P2 120.8(3)
C66 C61 P2 119.6(3)
C61 C62 C63 119.8(5)
C64 C63 C62 121.1(5)
C63 C64 C65 119.3(5)
C64 C65 C66 119.9(5)
C65 C66 C61 120.7(5)
C72 C71 C76 118.8(4)
C72 C71 P2 120.9(4)
C76 C71 P2 120.2(3)
C73 C72 C71 120.3(5)
C74 C73 C72 120.3(5)
C73 C74 C75 119.9(4)
C74 C75 C76 120.4(4)
C75 C76 C71 120.4(4)
C81 C82 C83 115.2(18)
C84 C83 C82 101(3)
C83 C84 C85 100(3)
C86 C85 C84 143.7(17)

loop_
_geom_bond_atom_site_label_1
_geom_bond_atom_site_label_2
_geom_bond_distance
Os1 C11 1.873(4)
Os1 C12 1.879(4)
Os1 P1 2.3327(9)
Os1 Os2 2.7167(3)
Os1 Os3 2.8164(2)
Os2 C22 1.874(5)
Os2 C21 1.877(4)
Os2 P2 2.3511(10)
Os2 Os3 2.8253(2)
Os3 C33 1.921(5)
Os3 C31 1.919(5)
Os3 C32 1.935(4)
Os3 C34 1.937(5)
Fe1 C1 2.024(4)
Fe1 C5 2.028(4)
Fe1 C6 2.031(4)
Fe1 C10 2.036(4)
Fe1 C7 2.039(5)
Fe1 C2 2.041(4)
Fe1 C9 2.041(5)
Fe1 C8 2.055(5)
Fe1 C4 2.053(5)
Fe1 C3 2.063(5)
P1 C1 1.804(4)
P1 C41 1.822(4)
P1 C51 1.833(4)
P2 C6 1.806(4)
P2 C71 1.824(4)
P2 C61 1.833(4)
C1 C2 1.432(5)
C1 C5 1.442(5)
C2 C3 1.407(6)
C3 C4 1.421(7)
C4 C5 1.415(6)
C6 C7 1.424(6)
C6 C10 1.426(6)
C7 C8 1.422(6)
C8 C9 1.409(8)
C9 C10 1.434(7)
C11 O11 1.145(5)
C12 O12 1.139(5)
C21 O21 1.140(5)
C22 O22 1.145(6)
C31 O31 1.139(6)
C32 O32 1.136(5)
C33 O33 1.128(6)
C34 O34 1.149(6)
C41 C42 1.391(6)
C41 C46 1.407(5)
C42 C43 1.393(6)
C43 C44 1.390(7)
C44 C45 1.370(7)
C45 C46 1.375(6)
C51 C56 1.387(6)
C51 C52 1.391(6)
C52 C53 1.373(7)
C53 C54 1.382(8)
C54 C55 1.378(7)
C55 C56 1.378(6)
C61 C62 1.368(7)
C61 C66 1.388(6)
C62 C63 1.399(7)
C63 C64 1.364(8)
C64 C65 1.377(8)
C65 C66 1.388(7)
C71 C72 1.396(6)
C71 C76 1.397(6)
C72 C73 1.397(7)
C73 C74 1.381(8)
C74 C75 1.380(7)
C75 C76 1.396(6)
C81 C82 1.39(3)
C82 C83 1.88(5)
C83 C84 1.08(3)
C84 C85 1.79(3)
C85 C86 1.17(3)

loop_
_geom_torsion_atom_site_label_1
_geom_torsion_atom_site_label_2
_geom_torsion_atom_site_label_3
_geom_torsion_atom_site_label_4
_geom_torsion
C11 Os1 Os2 C22 137.5(2)
C12 Os1 Os2 C22 8.1(2)
P1 Os1 Os2 C22 -106.70(18)
Os3 Os1 Os2 C22 64.71(18)
C11 Os1 Os2 C21 12.0(2)
C12 Os1 Os2 C21 -117.3(2)
P1 Os1 Os2 C21 127.89(17)
Os3 Os1 Os2 C21 -60.71(17)
C11 Os1 Os2 P2 -103.97(17)
C12 Os1 Os2 P2 126.72(16)
P1 Os1 Os2 P2 11.88(4)
Os3 Os1 Os2 P2 -176.71(3)
C11 Os1 Os2 Os3 72.74(17)
C12 Os1 Os2 Os3 -56.57(16)
P1 Os1 Os2 Os3 -171.40(3)
C11 Os1 Os3 C33 -131.1(4)
C12 Os1 Os3 C33 139.0(4)
P1 Os1 Os3 C33 77.2(5)
Os2 Os1 Os3 C33 -0.9(4)
C11 Os1 Os3 C31 45.89(19)
C12 Os1 Os3 C31 -44.02(19)
P1 Os1 Os3 C31 -105.9(2)
Os2 Os1 Os3 C31 176.03(14)
C11 Os1 Os3 C32 -43.74(18)
C12 Os1 Os3 C32 -133.65(19)
P1 Os1 Os3 C32 164.5(2)
Os2 Os1 Os3 C32 86.40(13)
C11 Os1 Os3 C34 143.51(19)
C12 Os1 Os3 C34 53.6(2)
P1 Os1 Os3 C34 -8.2(2)
Os2 Os1 Os3 C34 -86.34(14)
C11 Os1 Os3 Os2 -130.14(13)
C12 Os1 Os3 Os2 139.95(14)
P1 Os1 Os3 Os2 78.11(18)
C22 Os2 Os3 C33 45.2(2)
C21 Os2 Os3 C33 -43.6(2)
P2 Os2 Os3 C33 -113.3(5)
Os1 Os2 Os3 C33 179.64(16)
C22 Os2 Os3 C31 -143.7(4)
C21 Os2 Os3 C31 127.4(4)
P2 Os2 Os3 C31 57.8(6)
Os1 Os2 Os3 C31 -9.3(3)
C22 Os2 Os3 C32 139.64(18)
C21 Os2 Os3 C32 50.83(19)
P2 Os2 Os3 C32 -18.9(5)
Os1 Os2 Os3 C32 -85.95(12)
C22 Os2 Os3 C34 -48.1(2)
C21 Os2 Os3 C34 -136.9(2)
P2 Os2 Os3 C34 153.4(5)
Os1 Os2 Os3 C34 86.28(15)
C22 Os2 Os3 Os1 -134.42(14)
C21 Os2 Os3 Os1 136.77(14)
P2 Os2 Os3 Os1 67.1(5)
C11 Os1 P1 C1 94.5(2)
C12 Os1 P1 C1 -175.3(2)
Os2 Os1 P1 C1 -39.59(16)
Os3 Os1 P1 C1 -113.7(2)
C11 Os1 P1 C41 -139.62(19)
C12 Os1 P1 C41 -49.4(2)
Os2 Os1 P1 C41 86.31(15)
Os3 Os1 P1 C41 12.2(3)
C11 Os1 P1 C51 -24.82(19)
C12 Os1 P1 C51 65.40(19)
Os2 Os1 P1 C51 -158.88(13)
Os3 Os1 P1 C51 127.0(2)
C22 Os2 P2 C6 105.9(2)
C21 Os2 P2 C6 -165.3(2)
Os1 Os2 P2 C6 -30.13(18)
Os3 Os2 P2 C6 -95.7(5)
C22 Os2 P2 C71 -127.9(2)
C21 Os2 P2 C71 -39.0(2)
Os1 Os2 P2 C71 96.10(15)
Os3 Os2 P2 C71 30.6(5)
C22 Os2 P2 C61 -12.7(2)
C21 Os2 P2 C61 76.2(2)
Os1 Os2 P2 C61 -148.70(14)
Os3 Os2 P2 C61 145.8(4)
C41 P1 C1 C2 -150.0(3)
C51 P1 C1 C2 104.9(4)
Os1 P1 C1 C2 -19.3(4)
C41 P1 C1 C5 31.5(4)
C51 P1 C1 C5 -73.6(4)
Os1 P1 C1 C5 162.2(3)
C41 P1 C1 Fe1 -60.1(3)
C51 P1 C1 Fe1 -165.3(2)
Os1 P1 C1 Fe1 70.6(3)
C5 Fe1 C1 C2 -118.2(3)
C6 Fe1 C1 C2 80.5(3)
C10 Fe1 C1 C2 43.7(7)
C7 Fe1 C1 C2 123.1(2)
C9 Fe1 C1 C2 -158.1(5)
C8 Fe1 C1 C2 166.1(3)
C4 Fe1 C1 C2 -80.5(3)
C3 Fe1 C1 C2 -37.0(2)
C6 Fe1 C1 C5 -161.3(3)
C10 Fe1 C1 C5 161.9(6)
C7 Fe1 C1 C5 -118.7(3)
C2 Fe1 C1 C5 118.2(3)
C9 Fe1 C1 C5 -39.9(6)
C8 Fe1 C1 C5 -75.7(3)
C4 Fe1 C1 C5 37.7(3)
C3 Fe1 C1 C5 81.2(3)
C5 Fe1 C1 P1 123.0(4)
C6 Fe1 C1 P1 -38.3(4)
C10 Fe1 C1 P1 -75.1(7)
C7 Fe1 C1 P1 4.3(3)
C2 Fe1 C1 P1 -118.8(4)
C9 Fe1 C1 P1 83.1(6)
C8 Fe1 C1 P1 47.3(3)
C4 Fe1 C1 P1 160.7(3)
C3 Fe1 C1 P1 -155.8(3)
C5 C1 C2 C3 0.3(5)
P1 C1 C2 C3 -178.5(3)
Fe1 C1 C2 C3 59.9(3)
C5 C1 C2 Fe1 -59.6(3)
P1 C1 C2 Fe1 121.6(3)
C1 Fe1 C2 C3 -119.6(4)
C5 Fe1 C2 C3 -80.7(3)
C6 Fe1 C2 C3 119.5(3)
C10 Fe1 C2 C3 75.6(3)
C7 Fe1 C2 C3 162.9(3)
C9 Fe1 C2 C3 35.5(6)
C8 Fe1 C2 C3 -156.9(5)
C4 Fe1 C2 C3 -37.1(3)
C5 Fe1 C2 C1 38.8(2)
C6 Fe1 C2 C1 -121.0(2)
C10 Fe1 C2 C1 -164.8(2)
C7 Fe1 C2 C1 -77.5(3)
C9 Fe1 C2 C1 155.1(5)
C8 Fe1 C2 C1 -37.4(6)
C4 Fe1 C2 C1 82.5(3)
C3 Fe1 C2 C1 119.6(4)
C1 C2 C3 C4 -0.2(5)
Fe1 C2 C3 C4 58.4(3)
C1 C2 C3 Fe1 -58.7(3)
C1 Fe1 C3 C2 38.1(2)
C5 Fe1 C3 C2 83.0(3)
C6 Fe1 C3 C2 -81.0(3)
C10 Fe1 C3 C2 -123.1(3)
C7 Fe1 C3 C2 -47.8(7)
C9 Fe1 C3 C2 -165.9(3)
C8 Fe1 C3 C2 160.5(5)
C4 Fe1 C3 C2 120.3(4)
C1 Fe1 C3 C4 -82.2(3)
C5 Fe1 C3 C4 -37.3(3)
C6 Fe1 C3 C4 158.7(3)
C10 Fe1 C3 C4 116.6(3)
C7 Fe1 C3 C4 -168.1(5)
C2 Fe1 C3 C4 -120.3(4)
C9 Fe1 C3 C4 73.8(3)
C8 Fe1 C3 C4 40.2(6)
C2 C3 C4 C5 0.1(6)
Fe1 C3 C4 C5 58.3(3)
C2 C3 C4 Fe1 -58.2(3)
C1 Fe1 C4 C5 -38.7(3)
C6 Fe1 C4 C5 -173.5(4)
C10 Fe1 C4 C5 158.8(3)
C7 Fe1 C4 C5 49.9(6)
C2 Fe1 C4 C5 -83.2(3)
C9 Fe1 C4 C5 117.3(3)
C8 Fe1 C4 C5 77.1(3)
C3 Fe1 C4 C5 -120.0(4)
C1 Fe1 C4 C3 81.3(3)
C5 Fe1 C4 C3 120.0(4)
C6 Fe1 C4 C3 -53.5(6)
C10 Fe1 C4 C3 -81.2(3)
C7 Fe1 C4 C3 169.9(4)
C2 Fe1 C4 C3 36.8(3)
C9 Fe1 C4 C3 -122.6(3)
C8 Fe1 C4 C3 -162.9(3)
C3 C4 C5 C1 0.1(5)
Fe1 C4 C5 C1 59.3(3)
C3 C4 C5 Fe1 -59.2(3)
C2 C1 C5 C4 -0.3(5)
P1 C1 C5 C4 178.4(3)
Fe1 C1 C5 C4 -60.3(3)
C2 C1 C5 Fe1 60.1(3)
P1 C1 C5 Fe1 -121.2(3)
C1 Fe1 C5 C4 118.7(4)
C6 Fe1 C5 C4 172.5(5)
C10 Fe1 C5 C4 -47.9(6)
C7 Fe1 C5 C4 -159.8(3)
C2 Fe1 C5 C4 80.2(3)
C9 Fe1 C5 C4 -78.4(3)
C8 Fe1 C5 C4 -119.5(3)
C3 Fe1 C5 C4 37.1(3)
C6 Fe1 C5 C1 53.8(6)
C10 Fe1 C5 C1 -166.6(4)
C7 Fe1 C5 C1 81.5(3)
C2 Fe1 C5 C1 -38.4(2)
C9 Fe1 C5 C1 162.9(3)
C8 Fe1 C5 C1 121.8(3)
C4 Fe1 C5 C1 -118.7(4)
C3 Fe1 C5 C1 -81.6(3)
C71 P2 C6 C7 -159.6(4)
C61 P2 C6 C7 94.1(4)
Os2 P2 C6 C7 -27.3(5)
C71 P2 C6 C10 23.0(5)
C61 P2 C6 C10 -83.3(5)
Os2 P2 C6 C10 155.3(4)
C71 P2 C6 Fe1 -69.8(3)
C61 P2 C6 Fe1 -176.1(3)
Os2 P2 C6 Fe1 62.5(3)
C1 Fe1 C6 C7 77.7(3)
C5 Fe1 C6 C7 36.6(6)
C10 Fe1 C6 C7 -118.9(4)
C2 Fe1 C6 C7 121.7(3)
C9 Fe1 C6 C7 -80.6(3)
C8 Fe1 C6 C7 -37.4(3)
C4 Fe1 C6 C7 -156.6(5)
C3 Fe1 C6 C7 164.4(3)
C1 Fe1 C6 C10 -163.4(3)
C5 Fe1 C6 C10 155.4(5)
C7 Fe1 C6 C10 118.9(4)
C2 Fe1 C6 C10 -119.5(3)
C9 Fe1 C6 C10 38.2(3)
C8 Fe1 C6 C10 81.5(3)
C4 Fe1 C6 C10 -37.7(6)
C3 Fe1 C6 C10 -76.8(3)
C1 Fe1 C6 P2 -40.3(4)
C5 Fe1 C6 P2 -81.4(6)
C10 Fe1 C6 P2 123.1(5)
C7 Fe1 C6 P2 -118.0(4)
C2 Fe1 C6 P2 3.7(4)
C9 Fe1 C6 P2 161.3(4)
C8 Fe1 C6 P2 -155.4(4)
C4 Fe1 C6 P2 85.4(6)
C3 Fe1 C6 P2 46.4(4)
C10 C6 C7 C8 0.0(5)
P2 C6 C7 C8 -177.9(3)
Fe1 C6 C7 C8 59.5(3)
C10 C6 C7 Fe1 -59.6(3)
P2 C6 C7 Fe1 122.6(3)
C1 Fe1 C7 C6 -122.6(3)
C5 Fe1 C7 C6 -166.7(2)
C10 Fe1 C7 C6 38.1(3)
C2 Fe1 C7 C6 -79.7(3)
C9 Fe1 C7 C6 82.5(3)
C8 Fe1 C7 C6 119.7(4)
C4 Fe1 C7 C6 157.0(5)
C3 Fe1 C7 C6 -43.7(7)
C1 Fe1 C7 C8 117.7(3)
C5 Fe1 C7 C8 73.6(3)
C6 Fe1 C7 C8 -119.7(4)
C10 Fe1 C7 C8 -81.6(3)
C2 Fe1 C7 C8 160.6(3)
C9 Fe1 C7 C8 -37.1(3)
C4 Fe1 C7 C8 37.3(6)
C3 Fe1 C7 C8 -163.4(5)
C6 C7 C8 C9 -0.2(5)
Fe1 C7 C8 C9 58.7(4)
C6 C7 C8 Fe1 -58.9(3)
C1 Fe1 C8 C9 158.6(3)
C5 Fe1 C8 C9 116.7(3)
C6 Fe1 C8 C9 -82.1(3)
C10 Fe1 C8 C9 -37.9(3)
C7 Fe1 C8 C9 -119.7(4)
C2 Fe1 C8 C9 -173.2(5)
C4 Fe1 C8 C9 75.7(3)
C3 Fe1 C8 C9 46.7(6)
C1 Fe1 C8 C7 -81.7(3)
C5 Fe1 C8 C7 -123.5(3)
C6 Fe1 C8 C7 37.6(3)
C10 Fe1 C8 C7 81.9(3)
C2 Fe1 C8 C7 -53.4(7)
C9 Fe1 C8 C7 119.7(4)
C4 Fe1 C8 C7 -164.6(3)
C3 Fe1 C8 C7 166.5(4)
C7 C8 C9 C10 0.4(6)
Fe1 C8 C9 C10 58.9(4)
C7 C8 C9 Fe1 -58.5(3)
C1 Fe1 C9 C8 -50.1(6)
C5 Fe1 C9 C8 -79.2(3)
C6 Fe1 C9 C8 81.6(3)
C10 Fe1 C9 C8 119.7(4)
C7 Fe1 C9 C8 37.5(3)
C2 Fe1 C9 C8 173.6(5)
C4 Fe1 C9 C8 -120.3(3)
C3 Fe1 C9 C8 -160.3(3)
C1 Fe1 C9 C10 -169.9(4)
C5 Fe1 C9 C10 161.1(3)
C6 Fe1 C9 C10 -38.1(3)
C7 Fe1 C9 C10 -82.2(3)
C2 Fe1 C9 C10 53.8(7)
C8 Fe1 C9 C10 -119.7(4)
C4 Fe1 C9 C10 119.9(3)
C3 Fe1 C9 C10 80.0(4)
C7 C6 C10 C9 0.2(5)
P2 C6 C10 C9 178.0(4)
Fe1 C6 C10 C9 -59.4(3)
C7 C6 C10 Fe1 59.7(3)
P2 C6 C10 Fe1 -122.6(4)
C8 C9 C10 C6 -0.4(6)
Fe1 C9 C10 C6 59.2(3)
C8 C9 C10 Fe1 -59.6(4)
C1 Fe1 C10 C6 48.1(7)
C5 Fe1 C10 C6 -161.3(4)
C7 Fe1 C10 C6 -38.0(3)
C2 Fe1 C10 C6 81.6(3)
C9 Fe1 C10 C6 -118.8(5)
C8 Fe1 C10 C6 -81.8(3)
C4 Fe1 C10 C6 164.6(3)
C3 Fe1 C10 C6 122.5(3)
C1 Fe1 C10 C9 166.9(6)
C5 Fe1 C10 C9 -42.6(6)
C6 Fe1 C10 C9 118.8(5)
C7 Fe1 C10 C9 80.8(3)
C2 Fe1 C10 C9 -159.6(3)
C8 Fe1 C10 C9 37.0(3)
C4 Fe1 C10 C9 -76.6(4)
C3 Fe1 C10 C9 -118.8(3)
C12 Os1 C11 O11 158(7)
P1 Os1 C11 O11 -112(7)
Os2 Os1 C11 O11 14(7)
Os3 Os1 C11 O11 71(7)
C11 Os1 C12 O12 -122(11)
P1 Os1 C12 O12 145(11)
Os2 Os1 C12 O12 19(11)
Os3 Os1 C12 O12 -28(11)
C22 Os2 C21 O21 -104(9)
P2 Os2 C21 O21 163(9)
Os1 Os2 C21 O21 36(9)
Os3 Os2 C21 O21 -14(9)
C21 Os2 C22 O22 126(11)
P2 Os2 C22 O22 -143(11)
Os1 Os2 C22 O22 -14(11)
Os3 Os2 C22 O22 38(11)
C33 Os3 C31 O31 107(5)
C32 Os3 C31 O31 11(5)
C34 Os3 C31 O31 -157(5)
Os1 Os3 C31 O31 -72(5)
Os2 Os3 C31 O31 -64(5)
C33 Os3 C32 O32 -147(29)
C31 Os3 C32 O32 -42(29)
C34 Os3 C32 O32 83(29)
Os1 Os3 C32 O32 55(29)
Os2 Os3 C32 O32 113(29)
C31 Os3 C33 O33 -98(36)
C32 Os3 C33 O33 -6(36)
C34 Os3 C33 O33 162(36)
Os1 Os3 C33 O33 79(37)
Os2 Os3 C33 O33 78(36)
C33 Os3 C34 O34 -111(14)
C31 Os3 C34 O34 144(14)
C32 Os3 C34 O34 20(15)
Os1 Os3 C34 O34 47(14)
Os2 Os3 C34 O34 -11(14)
C1 P1 C41 C42 113.1(4)
C51 P1 C41 C42 -141.1(4)
Os1 P1 C41 C42 -20.2(4)
C1 P1 C41 C46 -65.9(4)
C51 P1 C41 C46 39.9(4)
Os1 P1 C41 C46 160.8(3)
C46 C41 C42 C43 2.2(7)
P1 C41 C42 C43 -176.8(4)
C41 C42 C43 C44 -0.4(8)
C42 C43 C44 C45 -1.3(8)
C43 C44 C45 C46 1.2(8)
C44 C45 C46 C41 0.7(8)
C42 C41 C46 C45 -2.3(7)
P1 C41 C46 C45 176.7(4)
C1 P1 C51 C56 -21.2(4)
C41 P1 C51 C56 -129.0(3)
Os1 P1 C51 C56 108.0(3)
C1 P1 C51 C52 160.8(3)
C41 P1 C51 C52 53.1(4)
Os1 P1 C51 C52 -70.0(3)
C56 C51 C52 C53 0.5(7)
P1 C51 C52 C53 178.6(4)
C51 C52 C53 C54 0.0(8)
C52 C53 C54 C55 -0.5(8)
C53 C54 C55 C56 0.6(8)
C52 C51 C56 C55 -0.5(6)
P1 C51 C56 C55 -178.5(4)
C54 C55 C56 C51 -0.1(7)
C6 P2 C61 C62 -27.1(5)
C71 P2 C61 C62 -133.2(4)
Os2 P2 C61 C62 103.0(4)
C6 P2 C61 C66 160.9(4)
C71 P2 C61 C66 54.9(4)
Os2 P2 C61 C66 -68.9(4)
C66 C61 C62 C63 1.2(9)
P2 C61 C62 C63 -170.8(5)
C61 C62 C63 C64 -1.1(11)
C62 C63 C64 C65 0.1(11)
C63 C64 C65 C66 0.8(10)
C64 C65 C66 C61 -0.7(8)
C62 C61 C66 C65 -0.3(7)
P2 C61 C66 C65 171.9(4)
C6 P2 C71 C72 -71.2(4)
C61 P2 C71 C72 35.0(4)
Os2 P2 C71 C72 153.3(3)
C6 P2 C71 C76 105.5(3)
C61 P2 C71 C76 -148.4(3)
Os2 P2 C71 C76 -30.0(4)
C76 C71 C72 C73 0.5(7)
P2 C71 C72 C73 177.2(4)
C71 C72 C73 C74 -1.2(8)
C72 C73 C74 C75 1.0(8)
C73 C74 C75 C76 -0.1(7)
C74 C75 C76 C71 -0.6(6)
C72 C71 C76 C75 0.4(6)
P2 C71 C76 C75 -176.3(3)
C81 C82 C83 C84 -52(2)
C82 C83 C84 C85 -179.0(16)
C83 C84 C85 C86 2(6)
